data_2240203
loop_
_publ_author_name
'Fl\"orke, Ulrich'
'Ahmida, Aziza'
'Egold, Hans'
'Henkel, Gerald'

_publ_section_title
;
 Crystal structure of
 bis[1,3,4,5-tetramethyl-1<i>H</i>-imidazole-2(3<i>H</i>)-thione-\k<i>S</i>]chloridocopper(I)
;
_journal_coeditor_code ZQ2228
_journal_issue 12
_journal_name_full 'Acta Crystallographica Section E'
_journal_page_first m397
_journal_page_last m398
_journal_paper_doi 10.1107/S1600536814024404
_journal_volume 70
_journal_year 2014
_chemical_formula_iupac '[Cu Cl (C7 H12 N2 S1)2]'
_chemical_formula_moiety 'C14 H24 Cl Cu N4 S2'
_chemical_formula_sum 'C14 H24 Cl Cu N4 S2'
_chemical_formula_weight 411.48
_chemical_name_systematic Bis[1,3,4,5-tetramethyl-1<i>H</i>-imidazole-2(3<i>H</i>)-thione-\k<i>S</i>]chloridocopper(I)
_space_group_IT_number 14
_symmetry_cell_setting monoclinic
_symmetry_space_group_name_Hall '-P 2yn'
_symmetry_space_group_name_H-M 'P 1 21/n 1'
_atom_sites_solution_hydrogens difmap
_atom_sites_solution_primary direct
_atom_sites_solution_secondary difmap
_audit_creation_method SHELXL-97
_cell_angle_alpha 90.00
_cell_angle_beta 98.314(3)
_cell_angle_gamma 90.00
_cell_formula_units_Z 4
_cell_length_a 9.4738(14)
_cell_length_b 13.662(2)
_cell_length_c 14.119(2)
_cell_measurement_reflns_used 2398
_cell_measurement_temperature 120(2)
_cell_measurement_theta_max 23.77
_cell_measurement_theta_min 2.63
_cell_volume 1808.2(5)
_computing_cell_refinement
;
SAINT (Bruker, 2002)
;
_computing_data_collection
;
SMART (Bruker, 2002)
;
_computing_data_reduction
;
SAINT (Bruker, 2002)
;
_computing_molecular_graphics
;
SHELXTL (Sheldrick, 2008)
;
_computing_publication_material
;
SHELXTL (Sheldrick, 2008) and local programs
;
_computing_structure_refinement
;
SHELXTL (Sheldrick, 2008)
;
_computing_structure_solution
;
SHELXTL (Sheldrick, 2008)
;
_diffrn_ambient_temperature 120(2)
_diffrn_measured_fraction_theta_full 0.999
_diffrn_measured_fraction_theta_max 0.999
_diffrn_measurement_device_type 'Bruker SMART CCD area-detector'
_diffrn_measurement_method '\f and \w scans'
_diffrn_radiation_monochromator graphite
_diffrn_radiation_source 'sealed tube'
_diffrn_radiation_type MoK\a
_diffrn_radiation_wavelength 0.71073
_diffrn_reflns_av_R_equivalents 0.0993
_diffrn_reflns_av_sigmaI/netI 0.1069
_diffrn_reflns_limit_h_max 12
_diffrn_reflns_limit_h_min -12
_diffrn_reflns_limit_k_max 16
_diffrn_reflns_limit_k_min -17
_diffrn_reflns_limit_l_max 18
_diffrn_reflns_limit_l_min -18
_diffrn_reflns_number 17386
_diffrn_reflns_theta_full 27.88
_diffrn_reflns_theta_max 27.88
_diffrn_reflns_theta_min 2.08
_exptl_absorpt_coefficient_mu 1.588
_exptl_absorpt_correction_T_max 0.8447
_exptl_absorpt_correction_T_min 0.6923
_exptl_absorpt_correction_type multi-scan
_exptl_absorpt_process_details
;
(SADABS; Bruker, 2002)
;
_exptl_crystal_colour blue
_exptl_crystal_density_diffrn 1.512
_exptl_crystal_density_method 'not measured'
_exptl_crystal_description prism
_exptl_crystal_F_000 856
_exptl_crystal_size_max 0.25
_exptl_crystal_size_mid 0.20
_exptl_crystal_size_min 0.11
_refine_diff_density_max 0.521
_refine_diff_density_min -0.584
_refine_ls_extinction_method none
_refine_ls_goodness_of_fit_ref 0.849
_refine_ls_hydrogen_treatment constr
_refine_ls_matrix_type full
_refine_ls_number_parameters 207
_refine_ls_number_reflns 4304
_refine_ls_number_restraints 0
_refine_ls_restrained_S_all 0.849
_refine_ls_R_factor_all 0.0888
_refine_ls_R_factor_gt 0.0472
_refine_ls_shift/su_max 0.001
_refine_ls_shift/su_mean 0.000
_refine_ls_structure_factor_coef Fsqd
_refine_ls_weighting_details 'calc w=1/[\s^2^(Fo^2^)+(0.0349P)^2^] where P=(Fo^2^+2Fc^2^)/3'
_refine_ls_weighting_scheme calc
_refine_ls_wR_factor_gt 0.0816
_refine_ls_wR_factor_ref 0.0912
_reflns_number_gt 2584
_reflns_number_total 4304
_reflns_threshold_expression I>2sigma(I)
_cod_data_source_file zq2228sup1.cf
_cod_data_source_block I
_cod_original_sg_symbol_H-M 'P 21/n'
_cod_database_code 2240203
_cod_database_fobs_code 2240203

loop_
_symmetry_equiv_pos_as_xyz
'x, y, z'
'-x+1/2, y+1/2, -z+1/2'
'-x, -y, -z'
'x-1/2, -y-1/2, z-1/2'

loop_
_atom_site_type_symbol
_atom_site_label
_atom_site_fract_x
_atom_site_fract_y
_atom_site_fract_z
_atom_site_U_iso_or_equiv
_atom_site_adp_type
_atom_site_calc_flag
_atom_site_refinement_flags
_atom_site_occupancy
_atom_site_symmetry_multiplicity
Cu Cu1 -0.42892(4) 0.63369(3) 0.67946(3) 0.02856(13) Uani d . 1 1
Cl Cl1 -0.50281(8) 0.51059(6) 0.76351(6) 0.0275(2) Uani d . 1 1
S S1 -0.18839(9) 0.64545(9) 0.69146(7) 0.0453(3) Uani d . 1 1
S S2 -0.57219(9) 0.74573(7) 0.60170(6) 0.0308(2) Uani d . 1 1
N N1 -0.1745(3) 0.5835(2) 0.5081(2) 0.0312(7) Uani d . 1 1
N N2 -0.0533(3) 0.71469(19) 0.54686(19) 0.0215(6) Uani d . 1 1
N N3 -0.4380(3) 0.77570(19) 0.44451(19) 0.0224(6) Uani d . 1 1
N N4 -0.3860(3) 0.88515(19) 0.55378(19) 0.0246(7) Uani d . 1 1
C C1 -0.1411(3) 0.6492(2) 0.5796(2) 0.0264(8) Uani d . 1 1
C C2 -0.2621(4) 0.4972(3) 0.5142(3) 0.0497(12) Uani d . 1 1
H H2A -0.2016 0.4387 0.5193 0.075 Uiso calc R 1 1
H H2B -0.3333 0.4926 0.4567 0.075 Uiso calc R 1 1
H H2C -0.3106 0.5021 0.5709 0.075 Uiso calc R 1 1
C C3 -0.1069(3) 0.6088(3) 0.4301(3) 0.0325(9) Uani d . 1 1
C C4 -0.1248(4) 0.5507(3) 0.3408(3) 0.0578(13) Uani d . 1 1
H H4A -0.0819 0.5860 0.2916 0.087 Uiso calc R 1 1
H H4B -0.2266 0.5406 0.3187 0.087 Uiso calc R 1 1
H H4C -0.0776 0.4872 0.3529 0.087 Uiso calc R 1 1
C C5 -0.0309(3) 0.6901(3) 0.4548(2) 0.0273(8) Uani d . 1 1
C C6 0.0632(4) 0.7501(3) 0.4023(3) 0.0421(10) Uani d . 1 1
H H6A 0.0681 0.7205 0.3396 0.063 Uiso calc R 1 1
H H6B 0.1591 0.7528 0.4391 0.063 Uiso calc R 1 1
H H6C 0.0244 0.8165 0.3935 0.063 Uiso calc R 1 1
C C7 0.0058(3) 0.8007(2) 0.5986(3) 0.0301(8) Uani d . 1 1
H H7A -0.0400 0.8098 0.6559 0.045 Uiso calc R 1 1
H H7B -0.0113 0.8584 0.5573 0.045 Uiso calc R 1 1
H H7C 0.1087 0.7918 0.6174 0.045 Uiso calc R 1 1
C C8 -0.4618(3) 0.8033(2) 0.5325(2) 0.0238(8) Uani d . 1 1
C C9 -0.5003(4) 0.6902(2) 0.3929(3) 0.0320(9) Uani d . 1 1
H H9A -0.5329 0.6440 0.4382 0.048 Uiso calc R 1 1
H H9B -0.4286 0.6586 0.3597 0.048 Uiso calc R 1 1
H H9C -0.5816 0.7106 0.3460 0.048 Uiso calc R 1 1
C C10 -0.3462(3) 0.8419(2) 0.4094(2) 0.0229(8) Uani d . 1 1
C C11 -0.3028(3) 0.8309(3) 0.3134(2) 0.0285(8) Uani d . 1 1
H H11A -0.2349 0.8828 0.3034 0.043 Uiso calc R 1 1
H H11B -0.3870 0.8358 0.2644 0.043 Uiso calc R 1 1
H H11C -0.2576 0.7669 0.3088 0.043 Uiso calc R 1 1
C C12 -0.3132(3) 0.9106(2) 0.4776(2) 0.0248(8) Uani d . 1 1
C C13 -0.2251(3) 1.0006(2) 0.4780(3) 0.0314(8) Uani d . 1 1
H H13A -0.1750 1.0005 0.4220 0.047 Uiso calc R 1 1
H H13B -0.1553 1.0023 0.5365 0.047 Uiso calc R 1 1
H H13C -0.2868 1.0583 0.4759 0.047 Uiso calc R 1 1
C C14 -0.3773(4) 0.9387(3) 0.6430(3) 0.0350(9) Uani d . 1 1
H H14A -0.4383 0.9969 0.6336 0.052 Uiso calc R 1 1
H H14B -0.2784 0.9587 0.6638 0.052 Uiso calc R 1 1
H H14C -0.4095 0.8967 0.6919 0.052 Uiso calc R 1 1

loop_
_atom_site_aniso_label
_atom_site_aniso_U_11
_atom_site_aniso_U_22
_atom_site_aniso_U_33
_atom_site_aniso_U_12
_atom_site_aniso_U_13
_atom_site_aniso_U_23
Cu1 0.0284(2) 0.0310(3) 0.0266(2) -0.0035(2) 0.00511(17) 0.0040(2)
Cl1 0.0260(4) 0.0266(5) 0.0307(5) -0.0004(4) 0.0067(4) 0.0052(4)
S1 0.0254(5) 0.0805(9) 0.0295(5) -0.0085(5) 0.0023(4) 0.0173(6)
S2 0.0249(4) 0.0367(6) 0.0314(5) -0.0010(4) 0.0059(4) 0.0092(4)
N1 0.0220(14) 0.0205(16) 0.049(2) -0.0061(13) -0.0017(14) 0.0012(15)
N2 0.0190(13) 0.0205(15) 0.0247(16) -0.0006(11) 0.0024(11) -0.0018(12)
N3 0.0215(14) 0.0216(16) 0.0239(16) -0.0023(12) 0.0021(11) 0.0001(12)
N4 0.0237(14) 0.0258(17) 0.0246(16) -0.0023(12) 0.0045(12) -0.0019(13)
C1 0.0163(15) 0.028(2) 0.034(2) -0.0002(14) 0.0005(14) 0.0082(17)
C2 0.031(2) 0.027(2) 0.087(4) -0.0087(18) -0.008(2) 0.009(2)
C3 0.0194(17) 0.038(2) 0.039(2) 0.0031(16) 0.0017(16) -0.0098(18)
C4 0.035(2) 0.073(3) 0.063(3) 0.001(2) 0.000(2) -0.041(3)
C5 0.0221(17) 0.035(2) 0.025(2) 0.0030(15) 0.0012(14) 0.0000(16)
C6 0.037(2) 0.062(3) 0.028(2) -0.009(2) 0.0079(17) 0.005(2)
C7 0.0293(18) 0.026(2) 0.034(2) -0.0014(16) 0.0013(16) -0.0028(17)
C8 0.0200(16) 0.0241(19) 0.027(2) 0.0005(14) 0.0007(14) 0.0051(15)
C9 0.034(2) 0.026(2) 0.036(2) -0.0061(16) 0.0028(16) -0.0009(17)
C10 0.0211(16) 0.023(2) 0.0247(19) 0.0016(14) 0.0031(14) 0.0060(15)
C11 0.0272(18) 0.033(2) 0.024(2) -0.0006(15) 0.0008(15) 0.0046(16)
C12 0.0262(17) 0.0231(19) 0.026(2) -0.0001(15) 0.0047(15) 0.0043(16)
C13 0.0283(18) 0.028(2) 0.037(2) -0.0005(16) 0.0021(16) -0.0017(17)
C14 0.033(2) 0.042(2) 0.030(2) -0.0038(17) 0.0078(17) -0.0098(18)

loop_
_atom_type_symbol
_atom_type_description
_atom_type_scat_dispersion_real
_atom_type_scat_dispersion_imag
_atom_type_scat_source
C C 0.0033 0.0016 'International Tables Vol C Tables 4.2.6.8 and 6.1.1.4'
H H 0.0000 0.0000 'International Tables Vol C Tables 4.2.6.8 and 6.1.1.4'
N N 0.0061 0.0033 'International Tables Vol C Tables 4.2.6.8 and 6.1.1.4'
S S 0.1246 0.1234 'International Tables Vol C Tables 4.2.6.8 and 6.1.1.4'
Cl Cl 0.1484 0.1585 'International Tables Vol C Tables 4.2.6.8 and 6.1.1.4'
Cu Cu 0.3201 1.2651 'International Tables Vol C Tables 4.2.6.8 and 6.1.1.4'

loop_
_geom_angle_atom_site_label_1
_geom_angle_atom_site_label_2
_geom_angle_atom_site_label_3
_geom_angle
S2 Cu1 Cl1 124.42(4)
S2 Cu1 S1 121.51(4)
Cl1 Cu1 S1 113.80(4)
C1 S1 Cu1 109.23(11)
C8 S2 Cu1 102.52(11)
C1 N1 C3 109.8(3)
C1 N1 C2 124.6(3)
C3 N1 C2 125.5(3)
C1 N2 C5 110.2(3)
C1 N2 C7 125.3(3)
C5 N2 C7 124.5(3)
C8 N3 C10 110.1(3)
C8 N3 C9 125.1(3)
C10 N3 C9 124.8(3)
C8 N4 C12 110.0(3)
C8 N4 C14 125.3(3)
C12 N4 C14 124.7(3)
N2 C1 N1 105.9(3)
N2 C1 S1 126.6(3)
N1 C1 S1 127.4(3)
N1 C2 H2A 109.5
N1 C2 H2B 109.5
H2A C2 H2B 109.5
N1 C2 H2C 109.5
H2A C2 H2C 109.5
H2B C2 H2C 109.5
C5 C3 N1 106.9(3)
C5 C3 C4 131.0(4)
N1 C3 C4 122.1(3)
C3 C4 H4A 109.5
C3 C4 H4B 109.5
H4A C4 H4B 109.5
C3 C4 H4C 109.5
H4A C4 H4C 109.5
H4B C4 H4C 109.5
C3 C5 N2 107.1(3)
C3 C5 C6 131.7(3)
N2 C5 C6 121.2(3)
C5 C6 H6A 109.5
C5 C6 H6B 109.5
H6A C6 H6B 109.5
C5 C6 H6C 109.5
H6A C6 H6C 109.5
H6B C6 H6C 109.5
N2 C7 H7A 109.5
N2 C7 H7B 109.5
H7A C7 H7B 109.5
N2 C7 H7C 109.5
H7A C7 H7C 109.5
H7B C7 H7C 109.5
N4 C8 N3 106.5(3)
N4 C8 S2 127.2(3)
N3 C8 S2 126.3(3)
N3 C9 H9A 109.5
N3 C9 H9B 109.5
H9A C9 H9B 109.5
N3 C9 H9C 109.5
H9A C9 H9C 109.5
H9B C9 H9C 109.5
C12 C10 N3 106.8(3)
C12 C10 C11 131.2(3)
N3 C10 C11 122.0(3)
C10 C11 H11A 109.5
C10 C11 H11B 109.5
H11A C11 H11B 109.5
C10 C11 H11C 109.5
H11A C11 H11C 109.5
H11B C11 H11C 109.5
C10 C12 N4 106.7(3)
C10 C12 C13 130.6(3)
N4 C12 C13 122.7(3)
C12 C13 H13A 109.5
C12 C13 H13B 109.5
H13A C13 H13B 109.5
C12 C13 H13C 109.5
H13A C13 H13C 109.5
H13B C13 H13C 109.5
N4 C14 H14A 109.5
N4 C14 H14B 109.5
H14A C14 H14B 109.5
N4 C14 H14C 109.5
H14A C14 H14C 109.5
H14B C14 H14C 109.5

loop_
_geom_bond_atom_site_label_1
_geom_bond_atom_site_label_2
_geom_bond_distance
Cu1 S2 2.2270(10)
Cu1 Cl1 2.2287(9)
Cu1 S1 2.2662(10)
S1 C1 1.704(4)
S2 C8 1.721(3)
N1 C1 1.354(4)
N1 C3 1.395(4)
N1 C2 1.451(4)
N2 C1 1.348(4)
N2 C5 1.388(4)
N2 C7 1.452(4)
N3 C8 1.349(4)
N3 C10 1.395(4)
N3 C9 1.456(4)
N4 C8 1.339(4)
N4 C12 1.402(4)
N4 C14 1.449(4)
C2 H2A 0.9800
C2 H2B 0.9800
C2 H2C 0.9800
C3 C5 1.342(5)
C3 C4 1.479(5)
C4 H4A 0.9800
C4 H4B 0.9800
C4 H4C 0.9800
C5 C6 1.486(5)
C6 H6A 0.9800
C6 H6B 0.9800
C6 H6C 0.9800
C7 H7A 0.9800
C7 H7B 0.9800
C7 H7C 0.9800
C9 H9A 0.9800
C9 H9B 0.9800
C9 H9C 0.9800
C10 C12 1.349(5)
C10 C11 1.480(4)
C11 H11A 0.9800
C11 H11B 0.9800
C11 H11C 0.9800
C12 C13 1.486(4)
C13 H13A 0.9800
C13 H13B 0.9800
C13 H13C 0.9800
C14 H14A 0.9800
C14 H14B 0.9800
C14 H14C 0.9800

loop_
_geom_hbond_atom_site_label_D
_geom_hbond_atom_site_label_H
_geom_hbond_atom_site_label_A
_geom_hbond_site_symmetry_A
_geom_hbond_distance_DH
_geom_hbond_distance_HA
_geom_hbond_distance_DA
_geom_hbond_angle_DHA
C2 H2C S1 . 0.98 2.74 3.217(4) 110
C4 H4B Cl1 3_466 0.98 2.75 3.717(4) 170
C7 H7A S1 . 0.98 2.73 3.209(3) 110
C9 H9A S2 . 0.98 2.77 3.211(4) 108
C11 H11A Cl1 4_675 0.98 2.76 3.721(3) 165
C14 H14B Cl1 2_456 0.98 2.80 3.782(4) 176
C14 H14C S2 . 0.98 2.77 3.223(4) 109

loop_
_geom_torsion_atom_site_label_1
_geom_torsion_atom_site_label_2
_geom_torsion_atom_site_label_3
_geom_torsion_atom_site_label_4
_geom_torsion
S2 Cu1 S1 C1 -58.01(14)
Cl1 Cu1 S1 C1 127.70(13)
Cl1 Cu1 S2 C8 -168.08(12)
S1 Cu1 S2 C8 18.26(13)
C5 N2 C1 N1 -0.3(3)
C7 N2 C1 N1 177.8(3)
C5 N2 C1 S1 175.2(2)
C7 N2 C1 S1 -6.7(5)
C3 N1 C1 N2 -0.1(4)
C2 N1 C1 N2 177.1(3)
C3 N1 C1 S1 -175.6(2)
C2 N1 C1 S1 1.7(5)
Cu1 S1 C1 N2 130.1(3)
Cu1 S1 C1 N1 -55.3(3)
C1 N1 C3 C5 0.5(4)
C2 N1 C3 C5 -176.7(3)
C1 N1 C3 C4 -179.4(3)
C2 N1 C3 C4 3.4(5)
N1 C3 C5 N2 -0.6(4)
C4 C3 C5 N2 179.2(4)
N1 C3 C5 C6 179.4(3)
C4 C3 C5 C6 -0.7(7)
C1 N2 C5 C3 0.6(4)
C7 N2 C5 C3 -177.5(3)
C1 N2 C5 C6 -179.5(3)
C7 N2 C5 C6 2.5(5)
C12 N4 C8 N3 0.4(3)
C14 N4 C8 N3 -178.3(3)
C12 N4 C8 S2 -178.0(2)
C14 N4 C8 S2 3.3(5)
C10 N3 C8 N4 -0.4(3)
C9 N3 C8 N4 -179.6(3)
C10 N3 C8 S2 177.9(2)
C9 N3 C8 S2 -1.2(5)
Cu1 S2 C8 N4 -94.7(3)
Cu1 S2 C8 N3 87.3(3)
C8 N3 C10 C12 0.3(4)
C9 N3 C10 C12 179.5(3)
C8 N3 C10 C11 -179.0(3)
C9 N3 C10 C11 0.1(5)
N3 C10 C12 N4 0.0(3)
C11 C10 C12 N4 179.2(3)
N3 C10 C12 C13 -177.2(3)
C11 C10 C12 C13 2.1(6)
C8 N4 C12 C10 -0.2(4)
C14 N4 C12 C10 178.5(3)
C8 N4 C12 C13 177.2(3)
C14 N4 C12 C13 -4.1(5)
